data_1520152
loop_
_publ_author_name
'Callear, Samantha K.'
'Hursthouse, Michael B.'

_publ_section_title
;
 Adipic acid 2-imidazolidinone
;
_journal_name_full 'Crystal Structure Report Archive'
_journal_page_first 504
_journal_year 2008
_chemical_formula_sum 'C12 H22 N4 O6'
_chemical_formula_weight 318.34
_chemical_name_systematic
;
adipic acid 2-imidazolidinone
;
_space_group_IT_number 14
_symmetry_cell_setting monoclinic
_symmetry_space_group_name_Hall '-P 2ybc'
_symmetry_space_group_name_H-M 'P 1 21/c 1'
_atom_sites_solution_hydrogens geom
_atom_sites_solution_primary direct
_atom_sites_solution_secondary difmap
_cell_angle_alpha 90.00
_cell_angle_beta 103.329(3)
_cell_angle_gamma 90.00
_cell_formula_units_Z 4
_cell_length_a 7.7814(3)
_cell_length_b 22.3584(11)
_cell_length_c 9.1957(5)
_cell_measurement_reflns_used 3364
_cell_measurement_temperature 120(2)
_cell_measurement_theta_max 27.48
_cell_measurement_theta_min 2.91
_cell_volume 1556.77(13)
_computing_cell_refinement 'DENZO (Otwinowski & Minor, 1997) & COLLECT (Hooft, R.W.W., 1998)'
_computing_data_collection 'COLLECT (Hooft, R.W.W., 1998)'
_computing_data_reduction 'DENZO (Otwinowski & Minor, 1997) & COLLECT (Hooft, R.W.W., 1998)'
_computing_structure_refinement 'SHELXL-97 (Sheldrick, 1997)'
_diffrn_ambient_temperature 120(2)
_diffrn_detector_area_resol_mean 9.091
_diffrn_measured_fraction_theta_full 0.989
_diffrn_measured_fraction_theta_max 0.989
_diffrn_measurement_device_type 'Bruker-Nonius 95mm CCD camera on \k-goniostat'
_diffrn_measurement_method '\f & \w scans'
_diffrn_radiation_monochromator '10cm confocal mirrors'
_diffrn_radiation_source 'Bruker-Nonius FR591 rotating anode'
_diffrn_radiation_type MoK\a
_diffrn_radiation_wavelength 0.71073
_diffrn_reflns_av_R_equivalents 0.0880
_diffrn_reflns_av_sigmaI/netI 0.0856
_diffrn_reflns_limit_h_max 9
_diffrn_reflns_limit_h_min -10
_diffrn_reflns_limit_k_max 29
_diffrn_reflns_limit_k_min -27
_diffrn_reflns_limit_l_max 11
_diffrn_reflns_limit_l_min -11
_diffrn_reflns_number 14674
_diffrn_reflns_theta_full 27.48
_diffrn_reflns_theta_max 27.48
_diffrn_reflns_theta_min 2.92
_exptl_absorpt_coefficient_mu 0.109
_exptl_absorpt_correction_T_max 0.9956
_exptl_absorpt_correction_T_min 0.9859
_exptl_absorpt_correction_type multi-scan
_exptl_absorpt_process_details 'SADABS V2.10 (Sheldrick, G.M., 2003)'
_exptl_crystal_colour colourless
_exptl_crystal_density_diffrn 1.358
_exptl_crystal_density_method 'not measured'
_exptl_crystal_description block
_exptl_crystal_F_000 680
_exptl_crystal_size_max 0.13
_exptl_crystal_size_mid 0.06
_exptl_crystal_size_min 0.04
_refine_diff_density_max 0.551
_refine_diff_density_min -0.373
_refine_diff_density_rms 0.083
_refine_ls_extinction_method none
_refine_ls_goodness_of_fit_ref 1.133
_refine_ls_hydrogen_treatment constr
_refine_ls_matrix_type full
_refine_ls_number_parameters 201
_refine_ls_number_reflns 3521
_refine_ls_number_restraints 0
_refine_ls_restrained_S_all 1.133
_refine_ls_R_factor_all 0.1552
_refine_ls_R_factor_gt 0.0934
_refine_ls_shift/su_max 0.024
_refine_ls_shift/su_mean 0.003
_refine_ls_structure_factor_coef Fsqd
_refine_ls_weighting_details 'calc w=1/[\s^2^(Fo^2^)+(0.0127P)^2^+4.5713P] where P=(Fo^2^+2Fc^2^)/3'
_refine_ls_weighting_scheme calc
_refine_ls_wR_factor_gt 0.1574
_refine_ls_wR_factor_ref 0.1880
_reflns_number_gt 2194
_reflns_number_total 3521
_reflns_threshold_expression >2sigma(I)
_cod_data_source_file eCrystal-504.cif
_cod_data_source_block 07skc0011p21c
_cod_depositor_comments
;
Citation :
Callear, Samantha K. and Hursthouse, Michael B. (2008) 
University of Southampton, Crystal Structure Report Archive. 
(doi:10.5258/ecrystals/504)

More at:
http://ecrystals.chem.soton.ac.uk/504/
;
_cod_original_sg_symbol_H-M P21/c
_cod_database_code 1520152

loop_
_symmetry_equiv_pos_as_xyz
'x, y, z'
'-x, y+1/2, -z+1/2'
'-x, -y, -z'
'x, -y-1/2, z-1/2'

loop_
_atom_site_label
_atom_site_type_symbol
_atom_site_fract_x
_atom_site_fract_y
_atom_site_fract_z
_atom_site_U_iso_or_equiv
_atom_site_adp_type
_atom_site_occupancy
_atom_site_symmetry_multiplicity
_atom_site_calc_flag
_atom_site_refinement_flags
_atom_site_disorder_assembly
_atom_site_disorder_group
C1 C 0.9036(5) -0.02891(17) 1.2022(4) 0.0233(8) Uani 1 1 d . . .
C2 C 0.8931(5) 0.03736(16) 1.1668(4) 0.0225(8) Uani 1 1 d . . .
H2A H 1.0122 0.0520 1.1633 0.027 Uiso 1 1 calc R . .
H2B H 0.8556 0.0590 1.2482 0.027 Uiso 1 1 calc R . .
C3 C 0.7651(5) 0.05173(16) 1.0190(4) 0.0219(8) Uani 1 1 d . . .
H3A H 0.6452 0.0385 1.0238 0.026 Uiso 1 1 calc R . .
H3B H 0.8001 0.0290 0.9380 0.026 Uiso 1 1 calc R . .
C4 C 0.7598(5) 0.11830(15) 0.9811(4) 0.0191(8) Uani 1 1 d . . .
H4A H 0.7294 0.1413 1.0636 0.023 Uiso 1 1 calc R . .
H4B H 0.8782 0.1313 0.9713 0.023 Uiso 1 1 calc R . .
C5 C 0.6252(5) 0.13175(16) 0.8364(4) 0.0238(9) Uani 1 1 d . . .
H5A H 0.6606 0.1107 0.7533 0.029 Uiso 1 1 calc R . .
H5B H 0.5089 0.1158 0.8440 0.029 Uiso 1 1 calc R . .
C6 C 0.6066(5) 0.19715(17) 0.8003(4) 0.0220(8) Uani 1 1 d . . .
O1A O 1.0315(4) -0.04297(12) 1.3160(3) 0.0333(7) Uani 1 1 d . . .
H1 H 1.0327 -0.0802 1.3288 0.050 Uiso 1 1 calc R . .
O1B O 0.8027(4) -0.06541(11) 1.1299(3) 0.0321(7) Uani 1 1 d . . .
O6A O 0.6751(3) 0.23670(11) 0.8838(3) 0.0264(7) Uani 1 1 d . . .
O6B O 0.5035(4) 0.20743(12) 0.6662(3) 0.0293(7) Uani 1 1 d . . .
H6 H 0.4930 0.2445 0.6517 0.044 Uiso 1 1 calc R . .
C22 C 0.4539(5) 0.36287(16) 0.7029(4) 0.0227(8) Uani 1 1 d . . .
C24 C 0.5462(6) 0.41567(17) 0.9224(5) 0.0333(10) Uani 1 1 d . . .
H24A H 0.6609 0.4325 0.9762 0.040 Uiso 1 1 calc R . .
H24B H 0.4736 0.4065 0.9949 0.040 Uiso 1 1 calc R . .
C25 C 0.4493(6) 0.45812(17) 0.7992(5) 0.0304(10) Uani 1 1 d . . .
H25A H 0.3595 0.4823 0.8333 0.036 Uiso 1 1 calc R . .
H25B H 0.5328 0.4852 0.7650 0.036 Uiso 1 1 calc R . .
N21 N 0.3677(4) 0.41618(14) 0.6821(4) 0.0276(8) Uani 1 1 d . . .
H21 H 0.2760 0.4242 0.6088 0.033 Uiso 1 1 calc R . .
N23 N 0.5702(4) 0.36318(14) 0.8357(4) 0.0269(8) Uani 1 1 d . . .
H23 H 0.6503 0.3353 0.8664 0.032 Uiso 1 1 calc R . .
O22 O 0.4255(3) 0.32078(11) 0.6112(3) 0.0237(6) Uani 1 1 d . . .
C32 C 0.0063(5) 0.69651(17) 0.8064(4) 0.0231(8) Uani 1 1 d . . .
C34 C -0.0361(5) 0.79529(17) 0.7328(5) 0.0268(9) Uani 1 1 d . . .
H34A H 0.0504 0.8112 0.6788 0.032 Uiso 1 1 calc R . .
H34B H -0.0913 0.8290 0.7750 0.032 Uiso 1 1 calc R . .
C35 C -0.1757(5) 0.75594(16) 0.6307(5) 0.0244(9) Uani 1 1 d . . .
H35A H -0.2945 0.7626 0.6494 0.029 Uiso 1 1 calc R . .
H35B H -0.1797 0.7635 0.5239 0.029 Uiso 1 1 calc R . .
N31 N -0.1118(4) 0.69607(14) 0.6746(4) 0.0280(8) Uani 1 1 d . . .
H31 H -0.1461 0.6637 0.6215 0.034 Uiso 1 1 calc R . .
N33 N 0.0458(4) 0.75303(13) 0.8483(4) 0.0256(8) Uani 1 1 d . . .
H33 H 0.1132 0.7634 0.9352 0.031 Uiso 1 1 calc R . .
O32 O 0.0728(4) 0.65166(11) 0.8816(3) 0.0307(7) Uani 1 1 d . . .

loop_
_atom_site_aniso_label
_atom_site_aniso_U_11
_atom_site_aniso_U_22
_atom_site_aniso_U_33
_atom_site_aniso_U_23
_atom_site_aniso_U_13
_atom_site_aniso_U_12
C1 0.024(2) 0.021(2) 0.022(2) 0.0011(16) 0.0008(16) 0.0001(16)
C2 0.029(2) 0.0144(18) 0.022(2) 0.0029(15) 0.0002(16) 0.0024(15)
C3 0.024(2) 0.0173(19) 0.023(2) 0.0021(15) 0.0019(15) -0.0003(15)
C4 0.0183(18) 0.0153(18) 0.022(2) -0.0003(14) 0.0011(15) 0.0007(14)
C5 0.026(2) 0.0147(18) 0.027(2) -0.0003(16) -0.0015(16) -0.0004(15)
C6 0.0199(19) 0.025(2) 0.020(2) 0.0021(16) 0.0021(15) 0.0032(16)
O1A 0.0394(17) 0.0165(14) 0.0323(18) 0.0032(12) -0.0157(13) -0.0002(12)
O1B 0.0372(16) 0.0168(14) 0.0330(17) 0.0047(12) -0.0108(13) -0.0058(12)
O6A 0.0296(15) 0.0166(14) 0.0276(16) -0.0008(11) -0.0044(12) 0.0009(11)
O6B 0.0379(17) 0.0176(14) 0.0267(16) 0.0005(12) -0.0042(12) 0.0030(12)
C22 0.023(2) 0.0179(19) 0.026(2) 0.0003(16) 0.0019(16) 0.0001(15)
C24 0.047(3) 0.022(2) 0.026(2) 0.0016(18) -0.0027(19) 0.0092(19)
C25 0.036(2) 0.022(2) 0.030(2) -0.0046(17) 0.0000(18) 0.0033(17)
N21 0.0280(18) 0.0217(17) 0.026(2) 0.0007(14) -0.0082(14) 0.0036(14)
N23 0.0303(18) 0.0201(17) 0.0248(19) -0.0024(14) -0.0053(14) 0.0094(14)
O22 0.0270(14) 0.0177(13) 0.0243(16) 0.0005(11) 0.0016(11) 0.0010(11)
C32 0.0232(19) 0.0202(19) 0.025(2) -0.0047(16) 0.0037(16) -0.0007(15)
C34 0.029(2) 0.0180(19) 0.029(2) -0.0022(17) -0.0027(17) -0.0008(16)
C35 0.024(2) 0.0197(19) 0.028(2) -0.0024(16) 0.0029(16) 0.0008(15)
N31 0.0306(18) 0.0183(16) 0.029(2) -0.0079(14) -0.0056(14) -0.0007(14)
N33 0.0350(19) 0.0167(16) 0.0205(18) -0.0045(13) -0.0027(14) -0.0032(14)
O32 0.0367(16) 0.0167(14) 0.0322(18) -0.0052(12) -0.0057(13) 0.0023(12)

loop_
_atom_type_symbol
_atom_type_description
_atom_type_scat_dispersion_real
_atom_type_scat_dispersion_imag
_atom_type_scat_source
C C 0.0033 0.0016 'International Tables Vol C Tables 4.2.6.8 and 6.1.1.4'
H H 0.0000 0.0000 'International Tables Vol C Tables 4.2.6.8 and 6.1.1.4'
N N 0.0061 0.0033 'International Tables Vol C Tables 4.2.6.8 and 6.1.1.4'
O O 0.0106 0.0060 'International Tables Vol C Tables 4.2.6.8 and 6.1.1.4'

loop_
_geom_angle_atom_site_label_1
_geom_angle_atom_site_label_2
_geom_angle_atom_site_label_3
_geom_angle
_geom_angle_site_symmetry_1
_geom_angle_site_symmetry_3
O1B C1 O1A 123.5(3) . .
O1B C1 C2 122.8(3) . .
O1A C1 C2 113.6(3) . .
C1 C2 C3 112.9(3) . .
C1 C2 H2A 109.0 . .
C3 C2 H2A 109.0 . .
C1 C2 H2B 109.0 . .
C3 C2 H2B 109.0 . .
H2A C2 H2B 107.8 . .
C2 C3 C4 112.8(3) . .
C2 C3 H3A 109.0 . .
C4 C3 H3A 109.0 . .
C2 C3 H3B 109.0 . .
C4 C3 H3B 109.0 . .
H3A C3 H3B 107.8 . .
C5 C4 C3 111.7(3) . .
C5 C4 H4A 109.3 . .
C3 C4 H4A 109.3 . .
C5 C4 H4B 109.3 . .
C3 C4 H4B 109.3 . .
H4A C4 H4B 107.9 . .
C6 C5 C4 113.5(3) . .
C6 C5 H5A 108.9 . .
C4 C5 H5A 108.9 . .
C6 C5 H5B 108.9 . .
C4 C5 H5B 108.9 . .
H5A C5 H5B 107.7 . .
O6A C6 O6B 123.1(3) . .
O6A C6 C5 124.5(3) . .
O6B C6 C5 112.4(3) . .
C1 O1A H1 109.5 . .
C6 O6B H6 109.5 . .
O22 C22 N23 126.6(3) . .
O22 C22 N21 124.1(3) . .
N23 C22 N21 109.3(3) . .
N23 C24 C25 101.4(3) . .
N23 C24 H24A 111.5 . .
C25 C24 H24A 111.5 . .
N23 C24 H24B 111.5 . .
C25 C24 H24B 111.5 . .
H24A C24 H24B 109.3 . .
N21 C25 C24 101.7(3) . .
N21 C25 H25A 111.4 . .
C24 C25 H25A 111.4 . .
N21 C25 H25B 111.4 . .
C24 C25 H25B 111.4 . .
H25A C25 H25B 109.3 . .
C22 N21 C25 110.1(3) . .
C22 N21 H21 125.0 . .
C25 N21 H21 125.0 . .
C22 N23 C24 111.0(3) . .
C22 N23 H23 124.5 . .
C24 N23 H23 124.5 . .
O32 C32 N33 123.8(3) . .
O32 C32 N31 126.8(3) . .
N33 C32 N31 109.3(3) . .
N33 C34 C35 101.7(3) . .
N33 C34 H34A 111.4 . .
C35 C34 H34A 111.4 . .
N33 C34 H34B 111.4 . .
C35 C34 H34B 111.4 . .
H34A C34 H34B 109.3 . .
N31 C35 C34 102.1(3) . .
N31 C35 H35A 111.4 . .
C34 C35 H35A 111.4 . .
N31 C35 H35B 111.4 . .
C34 C35 H35B 111.4 . .
H35A C35 H35B 109.2 . .
C32 N31 C35 111.3(3) . .
C32 N31 H31 124.3 . .
C35 N31 H31 124.3 . .
C32 N33 C34 111.8(3) . .
C32 N33 H33 124.1 . .
C34 N33 H33 124.1 . .

loop_
_geom_bond_atom_site_label_1
_geom_bond_atom_site_label_2
_geom_bond_distance
_geom_bond_site_symmetry_2
C1 O1B 1.218(4) .
C1 O1A 1.305(4) .
C1 C2 1.515(5) .
C2 C3 1.523(5) .
C2 H2A 0.9900 .
C2 H2B 0.9900 .
C3 C4 1.527(5) .
C3 H3A 0.9900 .
C3 H3B 0.9900 .
C4 C5 1.521(5) .
C4 H4A 0.9900 .
C4 H4B 0.9900 .
C5 C6 1.499(5) .
C5 H5A 0.9900 .
C5 H5B 0.9900 .
C6 O6A 1.211(4) .
C6 O6B 1.328(4) .
O1A H1 0.8400 .
O6B H6 0.8400 .
C22 O22 1.249(4) .
C22 N23 1.342(5) .
C22 N21 1.360(5) .
C24 N23 1.454(5) .
C24 C25 1.536(5) .
C24 H24A 0.9900 .
C24 H24B 0.9900 .
C25 N21 1.458(5) .
C25 H25A 0.9900 .
C25 H25B 0.9900 .
N21 H21 0.8800 .
N23 H23 0.8800 .
C32 O32 1.260(5) .
C32 N33 1.336(5) .
C32 N31 1.342(5) .
C34 N33 1.454(5) .
C34 C35 1.538(5) .
C34 H34A 0.9900 .
C34 H34B 0.9900 .
C35 N31 1.452(5) .
C35 H35A 0.9900 .
C35 H35B 0.9900 .
N31 H31 0.8800 .
N33 H33 0.8800 .

loop_
_geom_hbond_atom_site_label_D
_geom_hbond_atom_site_label_H
_geom_hbond_atom_site_label_A
_geom_hbond_distance_DH
_geom_hbond_distance_HA
_geom_hbond_distance_DA
_geom_hbond_angle_DHA
_geom_hbond_site_symmetry_A
O6B H6 O22 0.84 1.80 2.628(4) 168.9 .
N23 H23 O6A 0.88 2.22 2.948(4) 140.4 .
O1A H1 O32 0.84 1.68 2.507(4) 168.2 4_666
N21 H21 O1B 0.88 2.15 2.900(4) 142.6 2_656
N31 H31 O1B 0.88 2.24 3.003(4) 145.4 4_465
N33 H33 O6A 0.88 2.05 2.894(4) 159.1 3_667
